data_2236385
loop_
_publ_author_name
'Chaithanya, U.'
'Foro, Sabine'
'Gowda, B. Thimme'

_publ_section_title
;
 <i>N</i>-(3,5-Dimethylphenyl)-2-nitrobenzenesulfonamide
;
_journal_coeditor_code IS5184
_journal_issue 10
_journal_name_full 'Acta Crystallographica Section E'
_journal_page_first o2823
_journal_paper_doi 10.1107/S1600536812036926
_journal_volume 68
_journal_year 2012
_chemical_formula_iupac 'C14 H14 N2 O4 S'
_chemical_formula_moiety 'C14 H14 N2 O4 S'
_chemical_formula_sum 'C14 H14 N2 O4 S'
_chemical_formula_weight 306.33
_chemical_name_systematic
;
<i>N</i>-(3,5-Dimethylphenyl)-2-nitrobenzenesulfonamide
;
_space_group_IT_number 14
_symmetry_cell_setting monoclinic
_symmetry_space_group_name_Hall '-P 2ybc'
_symmetry_space_group_name_H-M 'P 1 21/c 1'
_atom_sites_solution_hydrogens geom
_atom_sites_solution_primary direct
_atom_sites_solution_secondary difmap
_audit_creation_method SHELXL-97
_cell_angle_alpha 90.00
_cell_angle_beta 90.056(7)
_cell_angle_gamma 90.00
_cell_formula_units_Z 8
_cell_length_a 16.5610(10)
_cell_length_b 8.1611(6)
_cell_length_c 21.476(2)
_cell_measurement_reflns_used 2953
_cell_measurement_temperature 293(2)
_cell_measurement_theta_max 27.90
_cell_measurement_theta_min 2.45
_cell_volume 2902.6(4)
_computing_cell_refinement
;
CrysAlis CCD (Oxford Diffraction, 2009)
;
_computing_data_collection
;
CrysAlis CCD (Oxford Diffraction, 2009)
;
_computing_data_reduction
;
CrysAlis RED (Oxford Diffraction, 2009)
;
_computing_molecular_graphics 'PLATON (Spek, 2009)'
_computing_publication_material 'SHELXL97 (Sheldrick, 2008)'
_computing_structure_refinement 'SHELXL97 (Sheldrick, 2008)'
_computing_structure_solution 'SHELXS97 (Sheldrick, 2008)'
_diffrn_ambient_temperature 293(2)
_diffrn_measured_fraction_theta_full 0.997
_diffrn_measured_fraction_theta_max 0.997
_diffrn_measurement_device_type
;
Oxford Diffraction Xcalibur diffractometer
with a Sapphire CCD detector
;
_diffrn_measurement_method '\w scans'
_diffrn_radiation_monochromator graphite
_diffrn_radiation_source 'fine-focus sealed tube'
_diffrn_radiation_type MoK\a
_diffrn_radiation_wavelength 0.71073
_diffrn_reflns_av_R_equivalents 0.0298
_diffrn_reflns_av_sigmaI/netI 0.0407
_diffrn_reflns_limit_h_max 20
_diffrn_reflns_limit_h_min -20
_diffrn_reflns_limit_k_max 5
_diffrn_reflns_limit_k_min -10
_diffrn_reflns_limit_l_max 26
_diffrn_reflns_limit_l_min -19
_diffrn_reflns_number 12941
_diffrn_reflns_theta_full 26.37
_diffrn_reflns_theta_max 26.37
_diffrn_reflns_theta_min 2.46
_diffrn_standards_decay_% 0
_diffrn_standards_number 0
_exptl_absorpt_coefficient_mu 0.240
_exptl_absorpt_correction_T_max 0.9536
_exptl_absorpt_correction_T_min 0.8935
_exptl_absorpt_correction_type multi-scan
_exptl_absorpt_process_details '(CrysAlis RED; Oxford Diffraction, 2009)'
_exptl_crystal_colour brown
_exptl_crystal_density_diffrn 1.402
_exptl_crystal_density_method 'not measured'
_exptl_crystal_description prism
_exptl_crystal_F_000 1280
_exptl_crystal_size_max 0.48
_exptl_crystal_size_mid 0.40
_exptl_crystal_size_min 0.20
_refine_diff_density_max 0.316
_refine_diff_density_min -0.285
_refine_ls_extinction_method none
_refine_ls_goodness_of_fit_ref 1.000
_refine_ls_hydrogen_treatment mixed
_refine_ls_matrix_type full
_refine_ls_number_parameters 390
_refine_ls_number_reflns 5929
_refine_ls_number_restraints 6
_refine_ls_restrained_S_all 1.001
_refine_ls_R_factor_all 0.0796
_refine_ls_R_factor_gt 0.0465
_refine_ls_shift/su_max 0.006
_refine_ls_shift/su_mean 0.000
_refine_ls_structure_factor_coef Fsqd
_refine_ls_weighting_details 'calc w=1/[\s^2^(Fo^2^)+(0.0703P)^2^+0.0000P] where P=(Fo^2^+2Fc^2^)/3'
_refine_ls_weighting_scheme calc
_refine_ls_wR_factor_gt 0.1082
_refine_ls_wR_factor_ref 0.1227
_reflns_number_gt 4004
_reflns_number_total 5929
_reflns_threshold_expression I>2sigma(I)
_cod_data_source_file is5184.cif
_cod_data_source_block I
_cod_original_sg_symbol_H-M 'P 21/c'
_cod_database_code 2236385
_cod_database_fobs_code 2236385

loop_
_symmetry_equiv_pos_as_xyz
'x, y, z'
'-x, y+1/2, -z+1/2'
'-x, -y, -z'
'x, -y-1/2, z-1/2'

loop_
_atom_site_type_symbol
_atom_site_label
_atom_site_fract_x
_atom_site_fract_y
_atom_site_fract_z
_atom_site_U_iso_or_equiv
_atom_site_adp_type
_atom_site_calc_flag
_atom_site_refinement_flags
_atom_site_occupancy
_atom_site_symmetry_multiplicity
S S1 0.10145(4) 0.28567(9) 0.27572(3) 0.0436(2) Uani d . 1 1
O O1 0.09244(13) 0.4509(3) 0.25622(10) 0.0612(6) Uani d . 1 1
O O2 0.13065(14) 0.1683(3) 0.23195(10) 0.0648(6) Uani d . 1 1
O O3 0.11511(16) -0.0493(3) 0.33802(14) 0.0830(8) Uani d U 1 1
O O4 0.23948(19) -0.1115(4) 0.34483(18) 0.1090(11) Uani d . 1 1
N N1 0.01449(14) 0.2232(3) 0.30039(11) 0.0451(6) Uani d D 1 1
H H1N 0.0052(18) 0.127(2) 0.2925(14) 0.054 Uiso d D 1 1
N N2 0.18483(18) -0.0130(3) 0.34824(13) 0.0597(7) Uani d U 1 1
C C1 0.16894(15) 0.2911(3) 0.34040(13) 0.0390(6) Uani d . 1 1
C C2 0.20431(17) 0.1548(4) 0.36690(13) 0.0459(7) Uani d U 1 1
C C3 0.26122(18) 0.1709(5) 0.41434(16) 0.0614(9) Uani d . 1 1
H H3 0.2854 0.0785 0.4315 0.074 Uiso calc R 1 1
C C4 0.2813(2) 0.3250(6) 0.43555(16) 0.0657(10) Uani d . 1 1
H H4 0.3182 0.3364 0.4680 0.079 Uiso calc R 1 1
C C5 0.24775(18) 0.4600(5) 0.40949(17) 0.0634(10) Uani d . 1 1
H H5 0.2625 0.5635 0.4236 0.076 Uiso calc R 1 1
C C6 0.19187(17) 0.4449(4) 0.36223(14) 0.0513(8) Uani d . 1 1
H H6 0.1692 0.5384 0.3447 0.062 Uiso calc R 1 1
C C7 -0.02146(14) 0.2819(3) 0.35635(13) 0.0374(6) Uani d . 1 1
C C8 -0.02904(17) 0.4483(4) 0.36658(14) 0.0454(7) Uani d . 1 1
H H8 -0.0092 0.5225 0.3375 0.054 Uiso calc R 1 1
C C9 -0.06662(18) 0.5047(4) 0.42075(16) 0.0542(8) Uani d . 1 1
C C10 -0.0970(2) 0.3898(4) 0.46210(15) 0.0592(9) Uani d . 1 1
H H10 -0.1228 0.4262 0.4980 0.071 Uiso calc R 1 1
C C11 -0.09039(19) 0.2245(4) 0.45202(15) 0.0538(8) Uani d . 1 1
C C12 -0.05146(17) 0.1705(4) 0.39875(14) 0.0467(7) Uani d . 1 1
H H12 -0.0455 0.0588 0.3915 0.056 Uiso calc R 1 1
C C13 -0.0759(2) 0.6871(4) 0.4317(2) 0.0811(12) Uani d . 1 1
H H13A -0.0327 0.7445 0.4114 0.122 Uiso calc R 1 1
H H13B -0.0741 0.7091 0.4756 0.122 Uiso calc R 1 1
H H13C -0.1267 0.7233 0.4151 0.122 Uiso calc R 1 1
C C14 -0.1251(3) 0.1020(5) 0.49760(18) 0.0875(13) Uani d . 1 1
H H14A -0.0820 0.0517 0.5206 0.131 Uiso calc R 1 1
H H14B -0.1545 0.0194 0.4753 0.131 Uiso calc R 1 1
H H14C -0.1608 0.1572 0.5258 0.131 Uiso calc R 1 1
S S2 0.40323(4) 0.72449(9) 0.02986(3) 0.04244(19) Uani d . 1 1
O O5 0.39955(14) 0.8897(2) 0.01021(10) 0.0578(6) Uani d . 1 1
O O6 0.38793(14) 0.5967(3) -0.01392(9) 0.0610(6) Uani d . 1 1
O O7 0.40738(16) 0.3814(3) 0.09201(14) 0.0767(7) Uani d . 1 1
O O8 0.28562(16) 0.2925(3) 0.08814(15) 0.0886(9) Uani d . 1 1
N N3 0.49231(14) 0.6879(3) 0.05761(11) 0.0437(6) Uani d D 1 1
H H3N 0.5007(18) 0.588(2) 0.0555(14) 0.052 Uiso d D 1 1
N N4 0.33469(18) 0.4009(3) 0.09653(12) 0.0542(6) Uani d U 1 1
C C15 0.33333(15) 0.7097(3) 0.09236(13) 0.0386(6) Uani d . 1 1
C C16 0.30457(16) 0.5622(4) 0.11719(13) 0.0439(7) Uani d U 1 1
C C17 0.24623(18) 0.5593(5) 0.16329(15) 0.0552(8) Uani d . 1 1
H H17 0.2266 0.4602 0.1784 0.066 Uiso calc R 1 1
C C18 0.21766(18) 0.7054(5) 0.18641(17) 0.0616(9) Uani d U 1 1
H H18 0.1798 0.7049 0.2183 0.074 Uiso calc R 1 1
C C19 0.24443(18) 0.8513(5) 0.16295(16) 0.0593(8) Uani d U 1 1
H H19 0.2243 0.9492 0.1787 0.071 Uiso calc R 1 1
C C20 0.30193(17) 0.8538(4) 0.11534(14) 0.0489(8) Uani d . 1 1
H H20 0.3191 0.9535 0.0991 0.059 Uiso calc R 1 1
C C21 0.52374(15) 0.7656(3) 0.11202(12) 0.0343(6) Uani d . 1 1
C C22 0.55543(16) 0.6691(4) 0.15836(14) 0.0431(7) Uani d . 1 1
H H22 0.5518 0.5557 0.1551 0.052 Uiso calc R 1 1
C C23 0.59271(17) 0.7376(4) 0.20976(14) 0.0457(7) Uani d . 1 1
C C24 0.59616(17) 0.9071(4) 0.21341(14) 0.0486(7) Uani d . 1 1
H H24 0.6207 0.9549 0.2479 0.058 Uiso calc R 1 1
C C25 0.56453(16) 1.0072(4) 0.16781(15) 0.0452(7) Uani d . 1 1
C C26 0.52802(16) 0.9346(4) 0.11635(13) 0.0418(7) Uani d . 1 1
H H26 0.5065 0.9996 0.0849 0.050 Uiso calc R 1 1
C C27 0.6301(2) 0.6305(4) 0.25904(16) 0.0674(10) Uani d . 1 1
H H27A 0.6015 0.5284 0.2611 0.101 Uiso calc R 1 1
H H27B 0.6271 0.6847 0.2986 0.101 Uiso calc R 1 1
H H27C 0.6856 0.6101 0.2488 0.101 Uiso calc R 1 1
C C28 0.5723(2) 1.1911(4) 0.17188(19) 0.0668(10) Uani d . 1 1
H H28A 0.5320 1.2333 0.1996 0.100 Uiso calc R 1 1
H H28B 0.5650 1.2380 0.1313 0.100 Uiso calc R 1 1
H H28C 0.6250 1.2189 0.1873 0.100 Uiso calc R 1 1

loop_
_atom_site_aniso_label
_atom_site_aniso_U_11
_atom_site_aniso_U_22
_atom_site_aniso_U_33
_atom_site_aniso_U_12
_atom_site_aniso_U_13
_atom_site_aniso_U_23
S1 0.0409(4) 0.0553(5) 0.0346(4) -0.0001(3) -0.0008(3) 0.0018(3)
O1 0.0596(13) 0.0618(14) 0.0622(14) -0.0008(11) 0.0025(11) 0.0275(12)
O2 0.0650(14) 0.0870(17) 0.0424(12) 0.0065(12) 0.0043(11) -0.0184(12)
O3 0.0751(14) 0.0599(15) 0.114(2) -0.0024(13) -0.0071(16) -0.0043(15)
O4 0.096(2) 0.0755(19) 0.156(3) 0.0428(17) 0.013(2) 0.0038(19)
N1 0.0412(13) 0.0502(15) 0.0438(14) -0.0084(12) -0.0014(11) -0.0094(13)
N2 0.0642(14) 0.0532(13) 0.0617(17) 0.0132(13) 0.0073(14) 0.0081(13)
C1 0.0330(14) 0.0462(17) 0.0378(14) 0.0001(13) 0.0039(12) 0.0016(14)
C2 0.0381(15) 0.0598(15) 0.0399(15) 0.0035(13) 0.0060(13) 0.0067(14)
C3 0.0425(18) 0.092(3) 0.0492(19) 0.0106(18) 0.0040(15) 0.019(2)
C4 0.0446(18) 0.109(3) 0.0433(18) -0.014(2) -0.0004(15) -0.004(2)
C5 0.0468(19) 0.085(3) 0.058(2) -0.0163(18) 0.0061(17) -0.020(2)
C6 0.0425(16) 0.058(2) 0.0534(18) -0.0078(15) 0.0032(14) -0.0068(16)
C7 0.0261(13) 0.0455(17) 0.0407(15) 0.0015(12) -0.0052(11) -0.0030(13)
C8 0.0401(16) 0.0463(19) 0.0497(17) -0.0005(13) -0.0039(14) 0.0021(14)
C9 0.0513(18) 0.0493(19) 0.062(2) 0.0106(15) -0.0108(16) -0.0082(17)
C10 0.058(2) 0.072(2) 0.0484(18) 0.0116(18) 0.0051(17) -0.0093(17)
C11 0.0498(18) 0.067(2) 0.0446(17) 0.0013(17) 0.0011(15) 0.0028(16)
C12 0.0428(16) 0.0439(18) 0.0535(18) -0.0011(13) -0.0032(14) 0.0026(15)
C13 0.088(3) 0.062(3) 0.093(3) 0.020(2) -0.008(2) -0.017(2)
C14 0.097(3) 0.099(3) 0.067(2) -0.014(2) 0.020(2) 0.020(2)
S2 0.0462(4) 0.0507(4) 0.0305(3) -0.0034(4) -0.0045(3) 0.0018(3)
O5 0.0634(14) 0.0569(13) 0.0531(12) -0.0055(11) -0.0033(11) 0.0177(10)
O6 0.0708(15) 0.0708(15) 0.0413(11) -0.0095(12) -0.0052(11) -0.0146(11)
O7 0.0674(16) 0.0550(15) 0.108(2) 0.0121(12) 0.0070(15) 0.0038(14)
O8 0.0862(19) 0.0584(16) 0.121(2) -0.0242(14) 0.0008(18) -0.0154(16)
N3 0.0415(13) 0.0444(15) 0.0452(14) 0.0019(12) 0.0028(11) -0.0079(12)
N4 0.0623(17) 0.0468(14) 0.0534(16) -0.0029(13) -0.0035(14) 0.0078(12)
C15 0.0324(14) 0.0463(17) 0.0369(15) -0.0008(13) -0.0066(12) -0.0018(13)
C16 0.0399(15) 0.0520(16) 0.0397(16) -0.0037(13) -0.0073(13) 0.0024(13)
C17 0.0470(18) 0.068(2) 0.0505(19) -0.0107(16) 0.0006(15) 0.0065(17)
C18 0.0378(16) 0.094(2) 0.0528(19) -0.0051(17) 0.0027(15) -0.0098(18)
C19 0.0414(17) 0.0705(19) 0.066(2) 0.0048(14) -0.0040(16) -0.0244(17)
C20 0.0416(16) 0.0505(19) 0.0546(18) -0.0029(14) -0.0067(15) -0.0046(15)
C21 0.0290(13) 0.0364(16) 0.0376(14) -0.0023(11) 0.0051(11) 0.0011(12)
C22 0.0425(16) 0.0376(16) 0.0494(17) -0.0002(12) 0.0025(13) -0.0015(14)
C23 0.0410(15) 0.0537(19) 0.0424(16) 0.0004(14) -0.0013(14) 0.0041(14)
C24 0.0442(16) 0.0553(19) 0.0464(17) -0.0043(14) -0.0043(14) -0.0058(15)
C25 0.0410(16) 0.0407(17) 0.0540(18) -0.0055(13) 0.0034(14) -0.0028(14)
C26 0.0359(14) 0.0437(18) 0.0458(16) -0.0021(12) 0.0015(13) 0.0070(14)
C27 0.071(2) 0.073(2) 0.058(2) 0.0065(19) -0.0150(18) 0.0135(18)
C28 0.072(2) 0.046(2) 0.083(3) -0.0094(16) -0.002(2) -0.0081(18)

loop_
_atom_type_symbol
_atom_type_description
_atom_type_scat_dispersion_real
_atom_type_scat_dispersion_imag
_atom_type_scat_source
C C 0.0033 0.0016 'International Tables Vol C Tables 4.2.6.8 and 6.1.1.4'
H H 0.0000 0.0000 'International Tables Vol C Tables 4.2.6.8 and 6.1.1.4'
N N 0.0061 0.0033 'International Tables Vol C Tables 4.2.6.8 and 6.1.1.4'
O O 0.0106 0.0060 'International Tables Vol C Tables 4.2.6.8 and 6.1.1.4'
S S 0.1246 0.1234 'International Tables Vol C Tables 4.2.6.8 and 6.1.1.4'

loop_
_geom_angle_atom_site_label_1
_geom_angle_atom_site_label_2
_geom_angle_atom_site_label_3
_geom_angle
O1 S1 O2 118.60(14)
O1 S1 N1 107.63(13)
O2 S1 N1 107.85(14)
O1 S1 C1 105.78(13)
O2 S1 C1 108.50(13)
N1 S1 C1 108.08(12)
C7 N1 S1 122.89(19)
C7 N1 H1N 115(2)
S1 N1 H1N 114(2)
O3 N2 O4 122.5(3)
O3 N2 C2 119.2(3)
O4 N2 C2 118.2(3)
C2 C1 C6 118.2(3)
C2 C1 S1 124.6(2)
C6 C1 S1 117.1(2)
C1 C2 C3 120.8(3)
C1 C2 N2 123.2(3)
C3 C2 N2 115.9(3)
C4 C3 C2 119.4(3)
C4 C3 H3 120.3
C2 C3 H3 120.3
C5 C4 C3 120.4(3)
C5 C4 H4 119.8
C3 C4 H4 119.8
C4 C5 C6 120.4(3)
C4 C5 H5 119.8
C6 C5 H5 119.8
C5 C6 C1 120.8(3)
C5 C6 H6 119.6
C1 C6 H6 119.6
C12 C7 C8 120.7(3)
C12 C7 N1 119.1(3)
C8 C7 N1 120.2(3)
C7 C8 C9 119.8(3)
C7 C8 H8 120.1
C9 C8 H8 120.1
C10 C9 C8 118.2(3)
C10 C9 C13 121.9(3)
C8 C9 C13 119.9(3)
C11 C10 C9 122.4(3)
C11 C10 H10 118.8
C9 C10 H10 118.8
C10 C11 C12 118.7(3)
C10 C11 C14 121.2(3)
C12 C11 C14 120.1(3)
C7 C12 C11 120.2(3)
C7 C12 H12 119.9
C11 C12 H12 119.9
C9 C13 H13A 109.5
C9 C13 H13B 109.5
H13A C13 H13B 109.5
C9 C13 H13C 109.5
H13A C13 H13C 109.5
H13B C13 H13C 109.5
C11 C14 H14A 109.5
C11 C14 H14B 109.5
H14A C14 H14B 109.5
C11 C14 H14C 109.5
H14A C14 H14C 109.5
H14B C14 H14C 109.5
O5 S2 O6 119.54(13)
O5 S2 N3 108.96(13)
O6 S2 N3 105.60(13)
O5 S2 C15 105.19(13)
O6 S2 C15 109.43(13)
N3 S2 C15 107.66(12)
C21 N3 S2 123.45(19)
C21 N3 H3N 115(2)
S2 N3 H3N 108(2)
O8 N4 O7 123.6(3)
O8 N4 C16 117.9(3)
O7 N4 C16 118.3(3)
C20 C15 C16 118.0(3)
C20 C15 S2 117.3(2)
C16 C15 S2 124.6(2)
C17 C16 C15 121.6(3)
C17 C16 N4 115.9(3)
C15 C16 N4 122.5(3)
C18 C17 C16 119.0(3)
C18 C17 H17 120.5
C16 C17 H17 120.5
C19 C18 C17 120.7(3)
C19 C18 H18 119.7
C17 C18 H18 119.7
C18 C19 C20 120.3(3)
C18 C19 H19 119.9
C20 C19 H19 119.9
C15 C20 C19 120.5(3)
C15 C20 H20 119.8
C19 C20 H20 119.8
C22 C21 C26 120.2(3)
C22 C21 N3 118.5(2)
C26 C21 N3 121.1(2)
C21 C22 C23 121.1(3)
C21 C22 H22 119.4
C23 C22 H22 119.4
C22 C23 C24 117.8(3)
C22 C23 C27 120.6(3)
C24 C23 C27 121.5(3)
C25 C24 C23 122.4(3)
C25 C24 H24 118.8
C23 C24 H24 118.8
C24 C25 C26 118.5(3)
C24 C25 C28 121.0(3)
C26 C25 C28 120.4(3)
C21 C26 C25 120.0(3)
C21 C26 H26 120.0
C25 C26 H26 120.0
C23 C27 H27A 109.5
C23 C27 H27B 109.5
H27A C27 H27B 109.5
C23 C27 H27C 109.5
H27A C27 H27C 109.5
H27B C27 H27C 109.5
C25 C28 H28A 109.5
C25 C28 H28B 109.5
H28A C28 H28B 109.5
C25 C28 H28C 109.5
H28A C28 H28C 109.5
H28B C28 H28C 109.5

loop_
_geom_bond_atom_site_label_1
_geom_bond_atom_site_label_2
_geom_bond_distance
S1 O1 1.420(2)
S1 O2 1.427(2)
S1 N1 1.617(2)
S1 C1 1.783(3)
O3 N2 1.212(3)
O4 N2 1.213(3)
N1 C7 1.425(3)
N1 H1N 0.819(17)
N2 C2 1.463(4)
C1 C2 1.379(4)
C1 C6 1.392(4)
C2 C3 1.393(4)
C3 C4 1.378(5)
C3 H3 0.9300
C4 C5 1.355(5)
C4 H4 0.9300
C5 C6 1.378(4)
C5 H5 0.9300
C6 H6 0.9300
C7 C12 1.380(4)
C7 C8 1.381(4)
C8 C9 1.398(4)
C8 H8 0.9300
C9 C10 1.386(5)
C9 C13 1.515(4)
C10 C11 1.370(5)
C10 H10 0.9300
C11 C12 1.386(4)
C11 C14 1.513(5)
C12 H12 0.9300
C13 H13A 0.9600
C13 H13B 0.9600
C13 H13C 0.9600
C14 H14A 0.9600
C14 H14B 0.9600
C14 H14C 0.9600
S2 O5 1.414(2)
S2 O6 1.427(2)
S2 N3 1.618(2)
S2 C15 1.777(3)
O7 N4 1.218(3)
O8 N4 1.215(3)
N3 C21 1.427(3)
N3 H3N 0.832(17)
N4 C16 1.476(4)
C15 C20 1.378(4)
C15 C16 1.401(4)
C16 C17 1.384(4)
C17 C18 1.375(5)
C17 H17 0.9300
C18 C19 1.367(5)
C18 H18 0.9300
C19 C20 1.398(5)
C19 H19 0.9300
C20 H20 0.9300
C21 C22 1.373(4)
C21 C26 1.384(4)
C22 C23 1.382(4)
C22 H22 0.9300
C23 C24 1.386(4)
C23 C27 1.506(4)
C24 C25 1.378(4)
C24 H24 0.9300
C25 C26 1.392(4)
C25 C28 1.509(4)
C26 H26 0.9300
C27 H27A 0.9600
C27 H27B 0.9600
C27 H27C 0.9600
C28 H28A 0.9600
C28 H28B 0.9600
C28 H28C 0.9600

loop_
_geom_hbond_atom_site_label_D
_geom_hbond_atom_site_label_H
_geom_hbond_atom_site_label_A
_geom_hbond_site_symmetry_A
_geom_hbond_distance_DH
_geom_hbond_distance_HA
_geom_hbond_distance_DA
_geom_hbond_angle_DHA
N1 H1N O1 2_545 0.819(17) 2.40(2) 3.089(3) 142(3)
N1 H1N O3 . 0.819(17) 2.52(3) 2.893(4) 109(2)
N3 H3N O7 . 0.832(17) 2.42(3) 2.963(3) 124(3)
N3 H3N O6 3_665 0.832(17) 2.54(2) 3.195(3) 136(3)

loop_
_geom_torsion_atom_site_label_1
_geom_torsion_atom_site_label_2
_geom_torsion_atom_site_label_3
_geom_torsion_atom_site_label_4
_geom_torsion
O1 S1 N1 C7 -69.6(2)
O2 S1 N1 C7 161.4(2)
C1 S1 N1 C7 44.2(3)
O1 S1 C1 C2 -168.8(2)
O2 S1 C1 C2 -40.6(3)
N1 S1 C1 C2 76.1(3)
O1 S1 C1 C6 6.1(3)
O2 S1 C1 C6 134.3(2)
N1 S1 C1 C6 -109.0(2)
C6 C1 C2 C3 0.2(4)
S1 C1 C2 C3 175.0(2)
C6 C1 C2 N2 179.6(3)
S1 C1 C2 N2 -5.6(4)
O3 N2 C2 C1 -41.2(4)
O4 N2 C2 C1 140.3(3)
O3 N2 C2 C3 138.3(3)
O4 N2 C2 C3 -40.3(4)
C1 C2 C3 C4 1.0(4)
N2 C2 C3 C4 -178.4(3)
C2 C3 C4 C5 -1.7(5)
C3 C4 C5 C6 1.3(5)
C4 C5 C6 C1 0.0(5)
C2 C1 C6 C5 -0.7(4)
S1 C1 C6 C5 -175.9(2)
S1 N1 C7 C12 -131.0(2)
S1 N1 C7 C8 51.7(3)
C12 C7 C8 C9 0.7(4)
N1 C7 C8 C9 178.0(2)
C7 C8 C9 C10 -1.5(4)
C7 C8 C9 C13 -179.3(3)
C8 C9 C10 C11 0.9(5)
C13 C9 C10 C11 178.7(3)
C9 C10 C11 C12 0.4(5)
C9 C10 C11 C14 -179.2(3)
C8 C7 C12 C11 0.6(4)
N1 C7 C12 C11 -176.7(2)
C10 C11 C12 C7 -1.2(4)
C14 C11 C12 C7 178.4(3)
O5 S2 N3 C21 64.2(3)
O6 S2 N3 C21 -166.2(2)
C15 S2 N3 C21 -49.3(3)
O5 S2 C15 C20 -10.3(2)
O6 S2 C15 C20 -139.9(2)
N3 S2 C15 C20 105.8(2)
O5 S2 C15 C16 165.8(2)
O6 S2 C15 C16 36.2(3)
N3 S2 C15 C16 -78.1(2)
C20 C15 C16 C17 0.2(4)
S2 C15 C16 C17 -175.8(2)
C20 C15 C16 N4 -179.3(2)
S2 C15 C16 N4 4.7(4)
O8 N4 C16 C17 43.4(4)
O7 N4 C16 C17 -132.8(3)
O8 N4 C16 C15 -137.1(3)
O7 N4 C16 C15 46.7(4)
C15 C16 C17 C18 -1.9(4)
N4 C16 C17 C18 177.6(3)
C16 C17 C18 C19 2.1(5)
C17 C18 C19 C20 -0.6(5)
C16 C15 C20 C19 1.4(4)
S2 C15 C20 C19 177.7(2)
C18 C19 C20 C15 -1.2(5)
S2 N3 C21 C22 128.6(2)
S2 N3 C21 C26 -56.2(3)
C26 C21 C22 C23 -0.6(4)
N3 C21 C22 C23 174.6(2)
C21 C22 C23 C24 0.8(4)
C21 C22 C23 C27 -177.6(3)
C22 C23 C24 C25 -0.5(4)
C27 C23 C24 C25 177.9(3)
C23 C24 C25 C26 -0.1(4)
C23 C24 C25 C28 -177.4(3)
C22 C21 C26 C25 0.0(4)
N3 C21 C26 C25 -175.1(2)
C24 C25 C26 C21 0.3(4)
C28 C25 C26 C21 177.7(3)

loop_
_cod_related_entry_id
_cod_related_entry_database
_cod_related_entry_code
1 ChemSpider 681822
